data_7213932
loop_
_publ_author_name
'Dey, Rajdip'
'Bhattacharya, Biswajit'
'Pachfule, Pradip'
'Banerjee, Rahul'
'Ghoshal, Debajyoti'

_publ_section_title
;
 Flexible dicarboxylate based pillar-layer metal organic frameworks:
 differences in structure and porosity by tuning the pyridyl based
 N,N&#x2032; linkers
;
_journal_issue 11
_journal_name_full CrystEngComm
_journal_page_first 2305
_journal_paper_doi 10.1039/c3ce42028k
_journal_volume 16
_journal_year 2014
_chemical_formula_sum 'C18 H20 Cd N4 O5'
_chemical_formula_weight 484.78
_chemical_name_systematic
;
 ?
;
_space_group_IT_number 2
_symmetry_cell_setting triclinic
_symmetry_space_group_name_Hall '-P 1'
_symmetry_space_group_name_H-M 'P -1'
_atom_sites_solution_hydrogens geom
_atom_sites_solution_primary direct
_atom_sites_solution_secondary difmap
_audit_creation_method SHELXL-97
_cell_angle_alpha 93.5300(10)
_cell_angle_beta 108.2490(10)
_cell_angle_gamma 111.4530(10)
_cell_formula_units_Z 2
_cell_length_a 8.6482(2)
_cell_length_b 10.2848(2)
_cell_length_c 12.7911(3)
_cell_measurement_reflns_used 250
_cell_measurement_temperature 298
_cell_measurement_theta_max 27.5
_cell_measurement_theta_min 1.7
_cell_volume 985.46(4)
_computing_cell_refinement 'SMART APEX II'
_computing_data_collection 'SMART APEX II (Bruker,2010)'
_computing_data_reduction 'SAINT (Bruker,2000)'
_computing_molecular_graphics 'Ortep-3v2 for windows (Farrugia, 1997)'
_computing_publication_material 'PLATON (Spek, 2008)'
_computing_structure_refinement 'SHELXL-97 (Sheldrick, 2008)'
_computing_structure_solution 'SHELXS-97 (Sheldrick, 2008)'
_diffrn_ambient_temperature 298
_diffrn_measured_fraction_theta_full 0.994
_diffrn_measured_fraction_theta_max 0.994
_diffrn_measurement_device_type 'CCD area detector'
_diffrn_measurement_method 'phi and omega scans'
_diffrn_radiation_monochromator graphite
_diffrn_radiation_source 'fine-focus sealed tube'
_diffrn_radiation_type MoK\a
_diffrn_radiation_wavelength 0.71073
_diffrn_reflns_av_R_equivalents 0.0280
_diffrn_reflns_av_sigmaI/netI 0.0279
_diffrn_reflns_limit_h_max 11
_diffrn_reflns_limit_h_min -10
_diffrn_reflns_limit_k_max 13
_diffrn_reflns_limit_k_min -13
_diffrn_reflns_limit_l_max 16
_diffrn_reflns_limit_l_min -16
_diffrn_reflns_number 16352
_diffrn_reflns_theta_full 27.52
_diffrn_reflns_theta_max 27.52
_diffrn_reflns_theta_min 1.71
_exptl_absorpt_coefficient_mu 1.145
_exptl_absorpt_correction_T_max 0.9915
_exptl_absorpt_correction_T_min 0.8210
_exptl_absorpt_correction_type multi-scan
_exptl_absorpt_process_details
;
'XPREP' - A PROGRAM DATA PREPARATION & RECIPROCAL 
SPACE EXPLORATION,
Bruker Analytical X-ray Systems, 1997
;
_exptl_crystal_colour yellow
_exptl_crystal_density_diffrn 1.634
_exptl_crystal_density_method 'not measured'
_exptl_crystal_description Parallelopiped
_exptl_crystal_F_000 488
_exptl_crystal_size_max 0.20
_exptl_crystal_size_mid 0.10
_exptl_crystal_size_min 0.10
_refine_diff_density_max 0.747
_refine_diff_density_min -0.750
_refine_diff_density_rms 0.066
_refine_ls_extinction_method none
_refine_ls_goodness_of_fit_ref 1.053
_refine_ls_hydrogen_treatment noref
_refine_ls_matrix_type full
_refine_ls_number_parameters 245
_refine_ls_number_reflns 4511
_refine_ls_number_restraints 0
_refine_ls_restrained_S_all 1.053
_refine_ls_R_factor_all 0.0338
_refine_ls_R_factor_gt 0.0292
_refine_ls_shift/su_max 0.001
_refine_ls_shift/su_mean 0.000
_refine_ls_structure_factor_coef Fsqd
_refine_ls_weighting_details 'calc w=1/[\s^2^(Fo^2^)+(0.0383P)^2^+0.2257P] where P=(Fo^2^+2Fc^2^)/3'
_refine_ls_weighting_scheme calc
_refine_ls_wR_factor_gt 0.0697
_refine_ls_wR_factor_ref 0.0721
_reflns_number_gt 4048
_reflns_number_total 4511
_reflns_threshold_expression >2\s(I)
_cod_data_source_file c3ce42028k.txt
_cod_data_source_block complex5
_cod_depositor_comments
;
The following automatic conversions were performed:

'_symmetry_cell_setting' value 'Triclinic' changed to 'triclinic'
according to
/usr/data/users/saulius/automatic-downloads/current/RSC/lib/dictionaries/cif_core.dic
dictionary named 'cif_core.dic' version 2.4.2 from 2011-04-26.

Automatic conversion script
Id: cif_fix_values 2281 2013-09-26 08:29:07Z andrius 
;
_cod_original_sg_symbol_H-M P-1
_cod_database_code 7213932

loop_
_symmetry_equiv_pos_as_xyz
'x, y, z'
'-x, -y, -z'

loop_
_atom_site_label
_atom_site_type_symbol
_atom_site_fract_x
_atom_site_fract_y
_atom_site_fract_z
_atom_site_U_iso_or_equiv
_atom_site_adp_type
_atom_site_occupancy
_atom_site_symmetry_multiplicity
_atom_site_calc_flag
_atom_site_refinement_flags
Cd1 Cd 0.65189(2) 0.927724(17) 0.600993(14) 0.03518(7) Uani 1 1 d .
N1 N 0.7003(3) 1.0978(2) 0.74871(18) 0.0434(5) Uani 1 1 d .
O1 O 0.8097(2) 0.8125(2) 0.72652(17) 0.0495(5) Uani 1 1 d .
O2 O 0.9551(3) 0.9716(2) 0.64763(18) 0.0552(5) Uani 1 1 d .
C6 C 0.7310(4) 1.4079(3) 0.9979(2) 0.0514(7) Uani 1 1 d .
H6 H 0.7866 1.5038 0.9965 0.062 Uiso 1 1 calc R
C3 C 0.7219(4) 1.2987(3) 0.9139(2) 0.0439(6) Uani 1 1 d .
N3 N 0.6638(4) 1.3729(3) 1.0723(2) 0.0576(7) Uani 1 1 d .
C5 C 0.6246(4) 1.0577(3) 0.8253(2) 0.0488(7) Uani 1 1 d .
H5 H 0.5643 0.9610 0.8221 0.059 Uiso 1 1 calc R
C4 C 0.6335(4) 1.1547(3) 0.9080(2) 0.0520(7) Uani 1 1 d .
H4 H 0.5801 1.1235 0.9598 0.062 Uiso 1 1 calc R
C2 C 0.8029(4) 1.3398(3) 0.8373(2) 0.0525(7) Uani 1 1 d .
H2 H 0.8667 1.4357 0.8401 0.063 Uiso 1 1 calc R
C1 C 0.7877(4) 1.2362(3) 0.7565(2) 0.0513(7) Uani 1 1 d .
H1 H 0.8417 1.2651 0.7046 0.062 Uiso 1 1 calc R
N4 N 0.6854(4) 1.4928(3) 1.1436(2) 0.0582(7) Uani 1 1 d .
C8 C 0.5923(4) 1.5683(3) 1.2833(2) 0.0395(6) Uani 1 1 d .
C7 C 0.5882(4) 1.4589(3) 1.2020(2) 0.0470(6) Uani 1 1 d .
H7 H 0.5136 1.3638 1.1934 0.056 Uiso 1 1 calc R
C14 C 1.0979(5) 0.8284(5) 0.7420(3) 0.0730(11) Uani 1 1 d .
H14A H 1.2087 0.9055 0.7484 0.088 Uiso 1 1 calc R
H14B H 1.1102 0.8041 0.8154 0.088 Uiso 1 1 calc R
C10 C 0.7053(4) 1.8056(3) 1.3845(2) 0.0410(6) Uani 1 1 d .
H10 H 0.7825 1.9009 1.3981 0.049 Uiso 1 1 calc R
C9 C 0.7043(4) 1.7107(3) 1.3032(2) 0.0425(6) Uani 1 1 d .
H9 H 0.7780 1.7421 1.2622 0.051 Uiso 1 1 calc R
C11 C 0.4895(4) 1.6310(3) 1.4229(2) 0.0440(6) Uani 1 1 d .
H11 H 0.4131 1.6033 1.4625 0.053 Uiso 1 1 calc R
C12 C 0.4816(4) 1.5286(3) 1.3445(2) 0.0468(6) Uani 1 1 d .
H12 H 0.4030 1.4340 1.3328 0.056 Uiso 1 1 calc R
C15 C 1.0631(5) 0.7002(4) 0.6593(4) 0.0820(13) Uani 1 1 d .
H15A H 0.9411 0.6321 0.6404 0.098 Uiso 1 1 calc R
H15B H 1.1408 0.6548 0.6952 0.098 Uiso 1 1 calc R
N2 N 0.6006(3) 1.7673(2) 1.44500(17) 0.0363(4) Uani 1 1 d .
C17 C 1.2856(4) 0.8070(3) 0.5660(2) 0.0411(6) Uani 1 1 d .
C16 C 1.0924(4) 0.7356(3) 0.5521(3) 0.0638(9) Uani 1 1 d .
H16A H 1.0365 0.6484 0.4959 0.077 Uiso 1 1 calc R
H16B H 1.0340 0.7978 0.5243 0.077 Uiso 1 1 calc R
O3 O 1.3958(3) 0.7708(2) 0.63008(17) 0.0513(5) Uani 1 1 d .
O4 O 1.3336(3) 0.8998(2) 0.51020(18) 0.0640(6) Uani 1 1 d .
O1S O 0.8650(5) 0.7274(4) 0.9311(3) 0.1096(10) Uiso 1 1 d .
H1S H 0.7664 0.6724 0.8869 0.164 Uiso 1 1 calc R
C1S C 0.8453(7) 0.8156(5) 1.0111(5) 0.1117(16) Uiso 1 1 d .
H1SA H 0.7576 0.8500 0.9734 0.167 Uiso 1 1 calc R
H1SB H 0.9572 0.8950 1.0501 0.167 Uiso 1 1 calc R
H1SC H 0.8078 0.7617 1.0639 0.167 Uiso 1 1 calc R
C13 C 0.9470(4) 0.8773(3) 0.7046(2) 0.0439(6) Uani 1 1 d .

loop_
_atom_site_aniso_label
_atom_site_aniso_U_11
_atom_site_aniso_U_22
_atom_site_aniso_U_33
_atom_site_aniso_U_23
_atom_site_aniso_U_13
_atom_site_aniso_U_12
Cd1 0.04500(12) 0.03507(11) 0.03341(11) 0.00275(7) 0.01897(8) 0.02147(9)
N1 0.0550(14) 0.0431(12) 0.0366(11) 0.0002(9) 0.0184(11) 0.0246(11)
O1 0.0418(10) 0.0531(11) 0.0626(12) 0.0201(9) 0.0267(10) 0.0212(9)
O2 0.0506(12) 0.0591(12) 0.0609(13) 0.0210(10) 0.0285(10) 0.0193(10)
C6 0.0679(19) 0.0446(15) 0.0453(16) -0.0034(12) 0.0228(15) 0.0267(14)
C3 0.0551(16) 0.0456(14) 0.0339(13) -0.0021(11) 0.0145(12) 0.0264(13)
N3 0.0861(19) 0.0460(13) 0.0496(14) -0.0042(11) 0.0333(14) 0.0311(14)
C5 0.0669(19) 0.0441(15) 0.0411(15) 0.0036(12) 0.0240(14) 0.0257(14)
C4 0.073(2) 0.0486(16) 0.0426(15) 0.0043(12) 0.0322(15) 0.0252(15)
C2 0.0654(19) 0.0436(15) 0.0439(16) 0.0011(12) 0.0198(14) 0.0185(14)
C1 0.0656(19) 0.0506(16) 0.0419(15) 0.0026(12) 0.0289(14) 0.0213(15)
N4 0.087(2) 0.0458(13) 0.0518(15) -0.0030(11) 0.0371(14) 0.0294(14)
C8 0.0521(15) 0.0384(13) 0.0318(12) 0.0003(10) 0.0132(11) 0.0252(12)
C7 0.0635(18) 0.0397(14) 0.0396(14) -0.0009(11) 0.0170(14) 0.0256(13)
C14 0.0539(19) 0.126(3) 0.065(2) 0.045(2) 0.0323(17) 0.051(2)
C10 0.0473(15) 0.0327(12) 0.0439(14) 0.0009(11) 0.0238(12) 0.0120(11)
C9 0.0493(15) 0.0428(14) 0.0402(14) 0.0017(11) 0.0248(12) 0.0179(12)
C11 0.0533(16) 0.0367(13) 0.0461(15) 0.0050(11) 0.0274(13) 0.0154(12)
C12 0.0580(17) 0.0323(13) 0.0499(16) 0.0020(11) 0.0257(14) 0.0140(12)
C15 0.072(2) 0.076(2) 0.149(4) 0.060(3) 0.076(3) 0.050(2)
N2 0.0452(12) 0.0325(10) 0.0354(11) 0.0024(8) 0.0190(10) 0.0172(9)
C17 0.0541(16) 0.0356(13) 0.0413(14) 0.0020(11) 0.0230(13) 0.0225(12)
C16 0.0472(17) 0.0581(19) 0.085(2) -0.0048(17) 0.0185(17) 0.0274(15)
O3 0.0461(11) 0.0636(12) 0.0579(12) 0.0217(10) 0.0253(10) 0.0303(10)
O4 0.0999(18) 0.0551(12) 0.0583(13) 0.0243(10) 0.0409(13) 0.0422(13)
C13 0.0394(14) 0.0524(16) 0.0413(14) 0.0052(12) 0.0171(12) 0.0187(13)

loop_
_atom_type_symbol
_atom_type_description
_atom_type_scat_dispersion_real
_atom_type_scat_dispersion_imag
_atom_type_scat_source
C C 0.0033 0.0016 'International Tables Vol C Tables 4.2.6.8 and 6.1.1.4'
H H 0.0000 0.0000 'International Tables Vol C Tables 4.2.6.8 and 6.1.1.4'
N N 0.0061 0.0033 'International Tables Vol C Tables 4.2.6.8 and 6.1.1.4'
O O 0.0106 0.0060 'International Tables Vol C Tables 4.2.6.8 and 6.1.1.4'
Cd Cd -0.8075 1.2024 'International Tables Vol C Tables 4.2.6.8 and 6.1.1.4'

loop_
_geom_angle_atom_site_label_1
_geom_angle_atom_site_label_2
_geom_angle_atom_site_label_3
_geom_angle
_geom_angle_site_symmetry_1
_geom_angle_site_symmetry_3
N1 Cd1 N2 176.25(7) . 1_544
N1 Cd1 O4 88.15(8) . 2_776
N2 Cd1 O4 88.16(7) 1_544 2_776
N1 Cd1 O2 95.02(8) . .
N2 Cd1 O2 85.87(7) 1_544 .
O4 Cd1 O2 93.35(8) 2_776 .
N1 Cd1 O3 89.73(8) . 1_455
N2 Cd1 O3 91.96(7) 1_544 1_455
O4 Cd1 O3 127.16(8) 2_776 1_455
O2 Cd1 O3 139.38(7) . 1_455
N1 Cd1 O1 92.15(7) . .
N2 Cd1 O1 91.32(7) 1_544 .
O4 Cd1 O1 147.57(8) 2_776 .
O2 Cd1 O1 54.30(6) . .
O3 Cd1 O1 85.27(6) 1_455 .
N1 Cd1 O4 91.04(8) . 1_455
N2 Cd1 O4 87.36(7) 1_544 1_455
O4 Cd1 O4 75.10(9) 2_776 1_455
O2 Cd1 O4 166.80(7) . 1_455
O3 Cd1 O4 52.15(6) 1_455 1_455
O1 Cd1 O4 137.28(6) . 1_455
N1 Cd1 C13 95.91(8) . .
N2 Cd1 C13 86.53(8) 1_544 .
O4 Cd1 C13 120.33(9) 2_776 .
O2 Cd1 C13 26.99(7) . .
O3 Cd1 C13 112.41(7) 1_455 .
O1 Cd1 C13 27.43(7) . .
O4 Cd1 C13 163.16(8) 1_455 .
C1 N1 C5 117.5(2) . .
C1 N1 Cd1 122.68(17) . .
C5 N1 Cd1 119.58(18) . .
C13 O1 Cd1 89.96(16) . .
C13 O2 Cd1 93.63(16) . .
N3 C6 C3 120.7(3) . .
C2 C3 C4 118.1(2) . .
C2 C3 C6 119.5(3) . .
C4 C3 C6 122.4(3) . .
C6 N3 N4 111.8(3) . .
N1 C5 C4 122.2(3) . .
C5 C4 C3 119.8(3) . .
C3 C2 C1 118.8(3) . .
N1 C1 C2 123.6(3) . .
C7 N4 N3 111.7(3) . .
C9 C8 C12 117.9(2) . .
C9 C8 C7 122.8(2) . .
C12 C8 C7 119.3(2) . .
N4 C7 C8 120.5(3) . .
C15 C14 C13 111.0(3) . .
N2 C10 C9 123.2(2) . .
C10 C9 C8 119.1(2) . .
N2 C11 C12 123.5(2) . .
C11 C12 C8 119.1(2) . .
C14 C15 C16 113.8(3) . .
C11 N2 C10 117.2(2) . .
C11 N2 Cd1 122.43(16) . 1_566
C10 N2 Cd1 119.49(16) . 1_566
O3 C17 O4 120.2(3) . .
O3 C17 C16 119.7(3) . .
O4 C17 C16 120.0(3) . .
C17 C16 C15 113.8(3) . .
C17 O3 Cd1 97.76(16) . 1_655
C17 O4 Cd1 164.7(2) . 2_776
C17 O4 Cd1 89.85(17) . 1_655
Cd1 O4 Cd1 104.90(9) 2_776 1_655
O2 C13 O1 121.6(2) . .
O2 C13 C14 120.6(3) . .
O1 C13 C14 117.7(3) . .
O2 C13 Cd1 59.38(14) . .
O1 C13 Cd1 62.61(14) . .
C14 C13 Cd1 169.1(2) . .

loop_
_geom_bond_atom_site_label_1
_geom_bond_atom_site_label_2
_geom_bond_distance
_geom_bond_site_symmetry_2
Cd1 N1 2.316(2) .
Cd1 N2 2.3246(19) 1_544
Cd1 O4 2.334(2) 2_776
Cd1 O2 2.357(2) .
Cd1 O3 2.3717(19) 1_455
Cd1 O1 2.4270(19) .
Cd1 O4 2.527(3) 1_455
Cd1 C13 2.733(3) .
N1 C1 1.326(4) .
N1 C5 1.347(3) .
O1 C13 1.259(3) .
O2 C13 1.243(3) .
C6 N3 1.268(4) .
C6 C3 1.468(3) .
C3 C2 1.375(4) .
C3 C4 1.381(4) .
N3 N4 1.405(3) .
C5 C4 1.372(4) .
C2 C1 1.377(4) .
N4 C7 1.263(4) .
C8 C9 1.382(4) .
C8 C12 1.385(4) .
C8 C7 1.468(3) .
C14 C15 1.512(5) .
C14 C13 1.518(4) .
C10 N2 1.337(3) .
C10 C9 1.378(3) .
C11 N2 1.329(3) .
C11 C12 1.376(3) .
C15 C16 1.514(5) .
N2 Cd1 2.3246(19) 1_566
C17 O3 1.235(3) .
C17 O4 1.254(3) .
C17 C16 1.504(4) .
O3 Cd1 2.3717(19) 1_655
O4 Cd1 2.334(2) 2_776
O4 Cd1 2.527(3) 1_655
O1S C1S 1.417(5) .
